data_2105826
loop_
_publ_author_name
'Rodr\'iguez-Velamaz\'an, Jos\'e Alberto'
'Ca\~nadillas-Delgado, Laura'
'Castro, Miguel'
'McIntyre, Garry J.'
'Real, Jos\'e Antonio'

_publ_section_title
;
 Temperature- and pressure-dependent structural study of
 {Fe(pmd)~2~[Ag(CN)~2~]~2~}~<i>n~</i> spin-crossover compound by neutron
 Laue diffraction
;
_journal_issue 3
_journal_name_full 'Acta Crystallographica Section B'
_journal_page_first 436
_journal_page_last 443
_journal_paper_doi 10.1107/S2052520614003023
_journal_volume 70
_journal_year 2014
_chemical_formula_moiety 'C12 H8 Ag2 Fe N8'
_chemical_formula_sum 'C12 H8 Ag2 Fe N8'
_chemical_formula_weight 535.83
_space_group_IT_number 56
_symmetry_cell_setting orthorhombic
_symmetry_space_group_name_Hall '-P 2ab 2ac'
_symmetry_space_group_name_H-M 'P c c n'
_atom_sites_solution_hydrogens difmap
_atom_sites_solution_primary direct
_atom_sites_solution_secondary difmap
_audit_creation_method SHELXL-97
_cell_angle_alpha 90.00
_cell_angle_beta 90.00
_cell_angle_gamma 90.00
_cell_formula_units_Z 4
_cell_length_a 15.782(3)
_cell_length_b 8.262(3)
_cell_length_c 13.350(3)
_cell_measurement_temperature 280(2)
_cell_volume 1740.7(8)
_computing_cell_refinement 'NEWLAUEGEN (J. Campbell et al, 1998)'
_computing_data_reduction 'ARGONNE-BOXES(C. Wilkinson et al,1988)& LAUENORM (J. W. Campbell et al,1986'
_computing_structure_refinement 'SHELXL-97 (Sheldrick, 1997)'
_diffrn_ambient_temperature 280(2)
_diffrn_measured_fraction_theta_full 0.681
_diffrn_measured_fraction_theta_max 0.681
_diffrn_measurement_device_type 'ILL-VIVALDI Laue single xtal diffractometer'
_diffrn_radiation_source 'ILL neutron source'
_diffrn_radiation_type neutron
_diffrn_radiation_wavelength 0.90-3.00
_diffrn_reflns_av_R_equivalents 0.2997
_diffrn_reflns_av_sigmaI/netI 0.1867
_diffrn_reflns_limit_h_max 11
_diffrn_reflns_limit_h_min -17
_diffrn_reflns_limit_k_max 8
_diffrn_reflns_limit_k_min -8
_diffrn_reflns_limit_l_max 13
_diffrn_reflns_limit_l_min -14
_diffrn_reflns_number 3564
_diffrn_reflns_theta_full 28.56
_diffrn_reflns_theta_max 28.56
_diffrn_reflns_theta_min 3.93
_exptl_absorpt_coefficient_mu 0.086
_exptl_absorpt_correction_type none
_exptl_crystal_colour orange-yellow
_exptl_crystal_density_diffrn 2.045
_exptl_crystal_density_method 'not measured'
_exptl_crystal_description prism
_exptl_crystal_F_000 584
_exptl_crystal_size_max 1.0
_exptl_crystal_size_mid 0.6
_exptl_crystal_size_min 0.5
_refine_diff_density_max 0.699
_refine_diff_density_min -0.570
_refine_ls_extinction_method none
_refine_ls_goodness_of_fit_ref 1.514
_refine_ls_hydrogen_treatment refall
_refine_ls_matrix_type full
_refine_ls_number_parameters 142
_refine_ls_number_reflns 797
_refine_ls_number_restraints 0
_refine_ls_restrained_S_all 1.514
_refine_ls_R_factor_all 0.2113
_refine_ls_R_factor_gt 0.1685
_refine_ls_shift/su_max 0.000
_refine_ls_shift/su_mean 0.000
_refine_ls_structure_factor_coef Fsqd
_refine_ls_weighting_details 'calc w=1/[\s^2^(Fo^2^)+(0.0661P)^2^+21.9840P] where P=(Fo^2^+2Fc^2^)/3'
_refine_ls_weighting_scheme calc
_refine_ls_wR_factor_gt 0.2455
_refine_ls_wR_factor_ref 0.2590
_reflns_number_gt 674
_reflns_number_total 797
_reflns_threshold_expression >2sigma(I)
_cod_data_source_file xk5013sup1.cif
_cod_data_source_block fepmd8
_cod_depositor_comments 'Adding full bibliography for 2105819--2105831.cif.'
_cod_database_code 2105826

loop_
_symmetry_equiv_pos_as_xyz
'x, y, z'
'-x+1/2, -y+1/2, z'
'x+1/2, -y, -z+1/2'
'-x, y+1/2, -z+1/2'
'-x, -y, -z'
'x-1/2, y-1/2, -z'
'-x-1/2, y, z-1/2'
'x, -y-1/2, z-1/2'

loop_
_atom_site_type_symbol
_atom_site_label
_atom_site_fract_x
_atom_site_fract_y
_atom_site_fract_z
_atom_site_U_iso_or_equiv
_atom_site_adp_type
_atom_site_calc_flag
_atom_site_refinement_flags
_atom_site_occupancy
_atom_site_symmetry_multiplicity
C C1 0.6308(9) 0.5371(17) 0.9510(9) 0.055(3) Uani d . 1 1
C C2 0.5872(7) 0.4672(15) 0.8704(9) 0.049(3) Uani d . 1 1
C C3 0.5940(6) 0.3236(14) 1.0490(7) 0.041(3) Uani d . 1 1
C C4 0.5495(7) 0.3195(15) 0.8862(8) 0.045(3) Uani d . 1 1
C C5 0.3278(6) 0.0762(13) 0.8728(6) 0.041(3) Uani d . 1 1
C C6 0.3858(6) 0.0792(13) 1.1962(6) 0.036(2) Uani d . 1 1
Ag Ag1 0.2906(6) 0.0842(14) 1.3043(7) 0.041(3) Uani d . 1 1
Fe Fe1 0.5000 0.0000 1.0000 0.026(3) Uani d S 1 2
N N1 0.5530(5) 0.2461(8) 0.9762(5) 0.0345(18) Uani d . 1 1
N N2 0.6312(5) 0.4680(10) 1.0409(6) 0.049(2) Uani d . 1 1
N N3 0.4353(4) 0.0700(10) 1.1338(5) 0.042(2) Uani d . 1 1
N N4 0.3909(4) 0.0606(10) 0.9147(5) 0.0411(19) Uani d . 1 1
H H1 0.661(2) 0.656(4) 0.944(2) 0.100(10) Uani d . 1 1
H H2 0.589(2) 0.527(4) 0.796(2) 0.103(10) Uani d . 1 1
H H3 0.5930(16) 0.265(3) 1.1205(19) 0.074(8) Uani d . 1 1
H H4 0.5158(18) 0.259(3) 0.8274(19) 0.067(7) Uani d . 1 1

loop_
_atom_site_aniso_label
_atom_site_aniso_U_11
_atom_site_aniso_U_22
_atom_site_aniso_U_33
_atom_site_aniso_U_12
_atom_site_aniso_U_13
_atom_site_aniso_U_23
C1 0.069(8) 0.042(7) 0.053(8) -0.021(7) 0.002(6) 0.008(7)
C2 0.057(7) 0.050(8) 0.041(7) -0.013(6) -0.002(5) 0.011(5)
C3 0.046(6) 0.051(8) 0.027(6) -0.021(6) -0.004(4) 0.000(6)
C4 0.048(6) 0.052(8) 0.034(6) -0.002(6) -0.004(5) 0.007(6)
C5 0.030(5) 0.053(7) 0.039(5) 0.004(5) -0.011(4) 0.003(5)
C6 0.035(5) 0.043(7) 0.031(5) 0.004(4) 0.011(4) -0.004(4)
Ag1 0.029(5) 0.053(8) 0.042(6) 0.005(5) 0.011(4) 0.009(5)
Fe1 0.026(6) 0.040(8) 0.014(5) -0.003(4) -0.002(3) 0.003(3)
N1 0.037(4) 0.041(5) 0.025(3) -0.008(3) -0.001(3) 0.003(3)
N2 0.055(5) 0.049(5) 0.042(5) -0.014(4) -0.001(4) -0.004(4)
N3 0.036(4) 0.057(6) 0.033(4) 0.005(4) 0.013(3) -0.004(3)
N4 0.031(4) 0.051(5) 0.041(4) 0.000(4) -0.007(3) 0.004(4)
H1 0.13(3) 0.11(2) 0.064(17) -0.07(2) 0.005(14) 0.016(15)
H2 0.13(3) 0.11(2) 0.07(2) -0.027(18) 0.000(17) 0.033(17)
H3 0.083(19) 0.09(2) 0.047(14) -0.031(14) -0.014(11) 0.020(13)
H4 0.110(19) 0.043(16) 0.048(14) -0.007(12) -0.033(13) 0.017(10)

loop_
_atom_type_symbol
_atom_type_description
_atom_type_scat_dispersion_real
_atom_type_scat_dispersion_imag
_atom_type_scat_source
C C 0.0000 0.0000 'International Tables Vol C Tables 4.2.6.8 and 6.1.1.4'
H H 0.0000 0.0000 'International Tables Vol C Tables 4.2.6.8 and 6.1.1.4'
Ag Ag 0.0000 0.0000 'International Tables Vol C Tables 4.2.6.8 and 6.1.1.4'
Fe Fe 0.0000 0.0000 'International Tables Vol C Tables 4.2.6.8 and 6.1.1.4'
N N 0.0000 0.0000 'International Tables Vol C Tables 4.2.6.8 and 6.1.1.4'

loop_
_geom_angle_atom_site_label_1
_geom_angle_atom_site_label_2
_geom_angle_atom_site_label_3
_geom_angle_site_symmetry_1
_geom_angle_site_symmetry_3
_geom_angle
N2 C1 C2 . . 121.2(12)
N2 C1 H1 . . 117.3(19)
C2 C1 H1 . . 121.3(18)
C4 C2 C1 . . 117.4(11)
C4 C2 H2 . . 122.8(19)
C1 C2 H2 . . 119(2)
N1 C3 N2 . . 125.8(9)
N1 C3 H3 . . 115.3(16)
N2 C3 H3 . . 118.8(15)
N1 C4 C2 . . 121.3(10)
N1 C4 H4 . . 117.6(15)
C2 C4 H4 . . 121.1(14)
N4 C5 Ag1 . 7_655 174.3(9)
N3 C6 Ag1 . . 176.0(9)
C5 Ag1 C6 7_656 . 162.0(7)
C5 Ag1 N2 7_656 4_647 93.7(5)
C6 Ag1 N2 . 4_647 101.6(5)
C5 Ag1 Ag1 7_656 2 69.4(5)
C6 Ag1 Ag1 . 2 108.9(5)
N2 Ag1 Ag1 4_647 2 122.5(4)
N4 Fe1 N4 . 5_657 180.000(2)
N4 Fe1 N3 . . 89.8(2)
N4 Fe1 N3 5_657 . 90.2(2)
N4 Fe1 N3 . 5_657 90.2(2)
N4 Fe1 N3 5_657 5_657 89.8(2)
N3 Fe1 N3 . 5_657 180.0000(10)
N4 Fe1 N1 . 5_657 89.3(3)
N4 Fe1 N1 5_657 5_657 90.7(3)
N3 Fe1 N1 . 5_657 87.0(3)
N3 Fe1 N1 5_657 5_657 93.0(3)
N4 Fe1 N1 . . 90.7(3)
N4 Fe1 N1 5_657 . 89.3(3)
N3 Fe1 N1 . . 93.0(3)
N3 Fe1 N1 5_657 . 87.0(3)
N1 Fe1 N1 5_657 . 180.0000(10)
C3 N1 C4 . . 117.0(9)
C3 N1 Fe1 . . 121.2(7)
C4 N1 Fe1 . . 121.6(7)
C1 N2 C3 . . 117.1(10)
C1 N2 Ag1 . 4_657 124.3(8)
C3 N2 Ag1 . 4_657 118.4(6)
C6 N3 Fe1 . . 162.2(7)
C5 N4 Fe1 . . 171.8(8)

loop_
_geom_bond_atom_site_label_1
_geom_bond_atom_site_label_2
_geom_bond_site_symmetry_2
_geom_bond_distance
C1 N2 . 1.329(16)
C1 C2 . 1.401(17)
C1 H1 . 1.10(4)
C2 C4 . 1.375(17)
C2 H2 . 1.11(3)
C3 N1 . 1.332(12)
C3 N2 . 1.333(13)
C3 H3 . 1.07(3)
C4 N1 . 1.346(13)
C4 H4 . 1.07(3)
C5 N4 . 1.150(11)
C5 Ag1 7_655 2.082(13)
C6 N3 . 1.145(10)
C6 Ag1 . 2.083(13)
Ag1 C5 7_656 2.082(13)
Ag1 N2 4_647 2.592(12)
Ag1 Ag1 2 3.02(2)
Fe1 N4 . 2.124(7)
Fe1 N4 5_657 2.124(7)
Fe1 N3 . 2.138(6)
Fe1 N3 5_657 2.138(6)
Fe1 N1 5_657 2.222(6)
Fe1 N1 . 2.222(7)
N2 Ag1 4_657 2.592(12)
